data_7014783
loop_
_publ_author_name
'Lancashire, Hannah N.'
'Brown, Neil J.'
'Carthy, Laura'
'Collison, David'
'Fitzgerald, Emma C.'
'Edge, Ruth'
'Helliwell, Madeleine'
'Holden, Mark'
'Low, Paul J.'
'McDouall, Joseph J. W.'
'Whiteley, Mark W.'

_publ_section_title
;
 Synthesis, spectroscopy and electronic structure of the vinylidene and
 alkynyl complexes [W(C=CHR)(dppe)(\h-C&#x2087;H&#x2087;)](+) and
 [W(C\\tb CR)(dppe)(\h-C&#x2087;H&#x2087;](n+) (n = 0 or 1).
;
_journal_issue 6
_journal_name_full 'Dalton transactions (Cambridge, England : 2003)'
_journal_page_first 1267
_journal_page_last 1278
_journal_paper_doi 10.1039/c0dt01150a
_journal_volume 40
_journal_year 2011
_chemical_formula_moiety 'C33 H31 Br P2 W; CH2Cl2'
_chemical_formula_sum 'C34 H33 Br Cl2 P2 W'
_chemical_formula_weight 838.20
_space_group_IT_number 61
_symmetry_cell_setting orthorhombic
_symmetry_space_group_name_Hall '-P 2bc 2ac'
_symmetry_space_group_name_H-M 'P c a b'
_atom_sites_solution_hydrogens geom
_atom_sites_solution_primary direct
_atom_sites_solution_secondary difmap
_cell_angle_alpha 90.00
_cell_angle_beta 90.00
_cell_angle_gamma 90.00
_cell_formula_units_Z 8
_cell_length_a 23.3121(10)
_cell_length_b 9.3925(4)
_cell_length_c 27.8933(15)
_cell_measurement_reflns_used 14872
_cell_measurement_temperature 100(2)
_cell_measurement_theta_max 28.6167
_cell_measurement_theta_min 2.7109
_cell_volume 6107.5(5)
_computing_cell_refinement
;
CrysAlis RED, Oxford Diffraction Ltd.,
Version 1.171.32.24 (release 21-04-2008 CrysAlis171 .NET)
(compiled Apr 21 2008,18:23:10)
;
_computing_data_collection
;
CrysAlis CCD, Oxford Diffraction Ltd.,
Version 1.171.32.24 (release 21-04-2008 CrysAlis171 .NET)
(compiled Apr 21 2008,18:23:10)
;
_computing_data_reduction
;
CrysAlis RED, Oxford Diffraction Ltd.,
Version 1.171.32.24 (release 21-04-2008 CrysAlis171 .NET)
(compiled Apr 21 2008,18:23:10)
;
_computing_molecular_graphics 'SHELXL-97 (Sheldrick, 1997)'
_computing_publication_material 'SHELXL-97 (Sheldrick, 1997)'
_computing_structure_refinement 'SHELXL-97 (Sheldrick, 1997)'
_computing_structure_solution 'SHELXS-97 (Sheldrick, 1990)'
_diffrn_ambient_temperature 100(2)
_diffrn_detector_area_resol_mean 8.3367
_diffrn_measured_fraction_theta_full 0.997
_diffrn_measured_fraction_theta_max 0.925
_diffrn_measurement_device_type 'Oxford Diffraction XCalibur 2'
_diffrn_measurement_method 'phi and omega'
_diffrn_radiation_monochromator graphite
_diffrn_radiation_source 'Enhance (Mo) X-ray Source'
_diffrn_radiation_type MoK\a
_diffrn_radiation_wavelength 0.71069
_diffrn_reflns_av_R_equivalents 0.0493
_diffrn_reflns_av_sigmaI/netI 0.0424
_diffrn_reflns_limit_h_max 30
_diffrn_reflns_limit_h_min -30
_diffrn_reflns_limit_k_max 12
_diffrn_reflns_limit_k_min -12
_diffrn_reflns_limit_l_max 36
_diffrn_reflns_limit_l_min -35
_diffrn_reflns_number 44231
_diffrn_reflns_theta_full 25.00
_diffrn_reflns_theta_max 28.54
_diffrn_reflns_theta_min 3.15
_exptl_absorpt_coefficient_mu 5.395
_exptl_absorpt_correction_T_max 0.4117
_exptl_absorpt_correction_T_min 0.2215
_exptl_absorpt_correction_type multi-scan
_exptl_absorpt_process_details
;
CrysAlis RED, Oxford Diffraction Ltd.,
Version 1.171.32.24 (release 21-04-2008 CrysAlis171 .NET)
(compiled Apr 21 2008,18:23:10)
Empirical absorption correction using spherical harmonics,
implemented in SCALE3 ABSPACK scaling algorithm.
;
_exptl_crystal_colour green
_exptl_crystal_density_diffrn 1.823
_exptl_crystal_density_method 'not measured'
_exptl_crystal_description needle
_exptl_crystal_F_000 3280
_exptl_crystal_size_max 0.40
_exptl_crystal_size_mid 0.20
_exptl_crystal_size_min 0.20
_refine_diff_density_max 4.345
_refine_diff_density_min -5.933
_refine_diff_density_rms 0.342
_refine_ls_extinction_method none
_refine_ls_goodness_of_fit_ref 1.083
_refine_ls_hydrogen_treatment constr
_refine_ls_matrix_type full
_refine_ls_number_parameters 361
_refine_ls_number_reflns 7189
_refine_ls_number_restraints 87
_refine_ls_restrained_S_all 1.076
_refine_ls_R_factor_all 0.1054
_refine_ls_R_factor_gt 0.0731
_refine_ls_shift/su_max 0.002
_refine_ls_shift/su_mean 0.000
_refine_ls_structure_factor_coef Fsqd
_refine_ls_weighting_details 'calc w=1/[\s^2^(Fo^2^)+(0.1211P)^2^+137.8089P] where P=(Fo^2^+2Fc^2^)/3'
_refine_ls_weighting_scheme calc
_refine_ls_wR_factor_gt 0.2154
_refine_ls_wR_factor_ref 0.2322
_reflns_number_gt 4653
_reflns_number_total 7189
_reflns_threshold_expression >2sigma(I)
_cod_data_source_file C0DT01150A.TXT
_cod_data_source_block omww34
_cod_original_sg_symbol_H-M pcab
_cod_database_code 7014783

loop_
_symmetry_equiv_pos_as_xyz
'x, y, z'
'-x, -y+1/2, z-1/2'
'x+1/2, -y, -z-1/2'
'-x+1/2, y+1/2, -z'
'-x, -y, -z'
'x, y-1/2, -z+1/2'
'-x-1/2, y, z+1/2'
'x-1/2, -y-1/2, z'

loop_
_atom_site_label
_atom_site_type_symbol
_atom_site_fract_x
_atom_site_fract_y
_atom_site_fract_z
_atom_site_U_iso_or_equiv
_atom_site_adp_type
_atom_site_occupancy
_atom_site_symmetry_multiplicity
_atom_site_calc_flag
_atom_site_refinement_flags
_atom_site_disorder_assembly
_atom_site_disorder_group
Br1 Br 0.72263(11) 0.5474(3) 0.91341(9) 0.0797(7) Uani 1 1 d . . .
C1 C 0.6034(5) 0.8841(13) 0.8424(4) 0.0179(11) Uani 1 1 d U . .
H1 H 0.5838 0.9653 0.8545 0.022 Uiso 1 1 calc R . .
C2 C 0.5816(5) 0.7524(13) 0.8579(4) 0.0181(10) Uani 1 1 d U . .
H2 H 0.5491 0.7571 0.8784 0.022 Uiso 1 1 calc R . .
C3 C 0.6019(5) 0.6120(13) 0.8471(4) 0.0182(10) Uani 1 1 d U . .
H3 H 0.5812 0.5350 0.8609 0.022 Uiso 1 1 calc R . .
C4 C 0.6490(5) 0.5765(13) 0.8182(4) 0.0182(10) Uani 1 1 d U . .
H4 H 0.6567 0.4774 0.8160 0.022 Uiso 1 1 calc R . .
C5 C 0.6870(5) 0.6644(13) 0.7920(4) 0.0183(11) Uani 1 1 d U . .
H5 H 0.7149 0.6164 0.7731 0.022 Uiso 1 1 calc R . .
H6 H 0.7188 0.8529 0.7729 0.022 Uiso 1 1 d R . .
C6 C 0.6886(5) 0.8140(13) 0.7903(4) 0.0182(11) Uani 1 1 d U . .
C7 C 0.6500(5) 0.9139(12) 0.8115(4) 0.016(2) Uani 1 1 d . . .
H7 H 0.6563 1.0114 0.8041 0.019 Uiso 1 1 calc R . .
C8 C 0.7776(5) 0.9572(11) 0.9412(4) 0.015(2) Uani 1 1 d . . .
H8A H 0.8174 0.9512 0.9536 0.019 Uiso 1 1 calc R . .
H8B H 0.7680 1.0591 0.9369 0.019 Uiso 1 1 calc R . .
C9 C 0.7372(4) 0.8925(11) 0.9772(3) 0.010(2) Uani 1 1 d . . .
H9A H 0.7319 0.9595 1.0043 0.012 Uiso 1 1 calc R . .
H9B H 0.7542 0.8038 0.9901 0.012 Uiso 1 1 calc R . .
C10 C 0.6259(4) 1.0173(11) 0.9526(4) 0.011(2) Uani 1 1 d . . .
C11 C 0.6517(5) 1.1517(11) 0.9480(4) 0.015(2) Uani 1 1 d . . .
H11 H 0.6924 1.1590 0.9483 0.018 Uiso 1 1 calc R . .
C12 C 0.6193(5) 1.2727(10) 0.9432(4) 0.016(2) Uani 1 1 d . . .
H12 H 0.6375 1.3622 0.9387 0.019 Uiso 1 1 calc R . .
C13 C 0.5604(5) 1.2648(11) 0.9448(4) 0.018(2) Uani 1 1 d . . .
H13 H 0.5380 1.3489 0.9419 0.021 Uiso 1 1 calc R . .
C14 C 0.5335(5) 1.1333(11) 0.9506(4) 0.014(2) Uani 1 1 d . . .
H14 H 0.4928 1.1279 0.9517 0.017 Uiso 1 1 calc R . .
C15 C 0.5658(5) 1.0117(11) 0.9547(4) 0.013(2) Uani 1 1 d . . .
H15 H 0.5472 0.9226 0.9591 0.015 Uiso 1 1 calc R . .
C16 C 0.6326(4) 0.7515(11) 0.9986(4) 0.0109(19) Uani 1 1 d . . .
C17 C 0.6378(5) 0.7969(12) 1.0462(4) 0.012(2) Uani 1 1 d . . .
H17 H 0.6596 0.8795 1.0533 0.015 Uiso 1 1 calc R . .
C18 C 0.6113(5) 0.7226(11) 1.0833(4) 0.017(2) Uani 1 1 d . . .
H18 H 0.6148 0.7549 1.1155 0.021 Uiso 1 1 calc R . .
C19 C 0.5799(4) 0.6017(12) 1.0731(4) 0.015(2) Uani 1 1 d . . .
H19 H 0.5628 0.5491 1.0985 0.019 Uiso 1 1 calc R . .
C20 C 0.5730(4) 0.5563(12) 1.0257(4) 0.013(2) Uani 1 1 d . . .
H20 H 0.5502 0.4752 1.0187 0.016 Uiso 1 1 calc R . .
C21 C 0.5997(4) 0.6304(11) 0.9891(4) 0.012(2) Uani 1 1 d . . .
H21 H 0.5955 0.5984 0.9570 0.015 Uiso 1 1 calc R . .
C22 C 0.7970(5) 1.0100(10) 0.8435(4) 0.012(2) Uani 1 1 d . . .
C23 C 0.8480(5) 1.0114(12) 0.8171(4) 0.020(2) Uani 1 1 d . . .
H23 H 0.8729 0.9315 0.8182 0.024 Uiso 1 1 calc R . .
C24 C 0.8625(5) 1.1284(13) 0.7893(4) 0.021(3) Uani 1 1 d . . .
H24 H 0.8961 1.1249 0.7701 0.025 Uiso 1 1 calc R . .
C25 C 0.8296(6) 1.2480(13) 0.7888(4) 0.025(3) Uani 1 1 d . . .
H25 H 0.8410 1.3277 0.7701 0.030 Uiso 1 1 calc R . .
C26 C 0.7790(5) 1.2536(13) 0.8158(4) 0.022(2) Uani 1 1 d . . .
H26 H 0.7561 1.3373 0.8159 0.026 Uiso 1 1 calc R . .
C27 C 0.7625(5) 1.1336(12) 0.8425(4) 0.019(2) Uani 1 1 d . . .
H27 H 0.7277 1.1356 0.8602 0.022 Uiso 1 1 calc R . .
C29 C 0.8441(5) 0.6624(12) 0.8405(4) 0.0167(10) Uani 1 1 d U . .
H29 H 0.8173 0.6655 0.8149 0.020 Uiso 1 1 calc R . .
C30 C 0.8920(5) 0.5739(12) 0.8374(4) 0.0168(10) Uani 1 1 d U . .
H30 H 0.8982 0.5186 0.8093 0.020 Uiso 1 1 calc R . .
C31 C 0.9302(5) 0.5663(13) 0.8746(4) 0.0168(10) Uani 1 1 d U . .
H31 H 0.9633 0.5076 0.8719 0.020 Uiso 1 1 calc R . .
C32 C 0.9210(5) 0.6430(12) 0.9156(4) 0.0169(10) Uani 1 1 d U . .
H32 H 0.9473 0.6360 0.9415 0.020 Uiso 1 1 calc R . .
C33 C 0.8730(5) 0.7312(12) 0.9195(4) 0.0167(10) Uani 1 1 d U . .
H33 H 0.8658 0.7816 0.9485 0.020 Uiso 1 1 calc R . .
C34 C 0.8357(5) 0.7448(12) 0.8803(4) 0.0165(10) Uani 1 1 d U . .
C1S C 0.9621(7) 0.2267(15) 0.2614(5) 0.034(3) Uani 1 1 d . . .
H1S1 H 0.9248 0.1826 0.2531 0.041 Uiso 1 1 calc R . .
H1S2 H 0.9636 0.3215 0.2460 0.041 Uiso 1 1 calc R . .
Cl1S Cl 1.01729(16) 0.1216(5) 0.23880(14) 0.0443(10) Uani 1 1 d . . .
Cl2S Cl 0.9663(2) 0.2477(4) 0.32402(13) 0.0432(9) Uani 1 1 d . . .
P1 P 0.66701(11) 0.8521(3) 0.95029(9) 0.0082(5) Uani 1 1 d . . .
P2 P 0.77334(11) 0.8646(3) 0.88231(9) 0.0093(5) Uani 1 1 d . . .
W1 W 0.679212(16) 0.75263(4) 0.868985(13) 0.00894(16) Uani 1 1 d . . .

loop_
_atom_site_aniso_label
_atom_site_aniso_U_11
_atom_site_aniso_U_22
_atom_site_aniso_U_33
_atom_site_aniso_U_23
_atom_site_aniso_U_13
_atom_site_aniso_U_12
Br1 0.0894(17) 0.0729(15) 0.0769(16) 0.0084(13) -0.0036(13) -0.0001(13)
C1 0.017(2) 0.025(3) 0.012(2) -0.004(2) -0.006(2) 0.000(2)
C2 0.017(2) 0.025(3) 0.012(2) -0.004(2) -0.0062(19) -0.001(2)
C3 0.017(2) 0.025(3) 0.012(2) -0.004(2) -0.0061(18) -0.001(2)
C4 0.017(2) 0.025(3) 0.012(2) -0.004(2) -0.0059(18) -0.001(2)
C5 0.018(2) 0.026(3) 0.012(2) -0.004(2) -0.0057(18) -0.001(2)
C6 0.018(2) 0.026(3) 0.011(2) -0.004(2) -0.006(2) -0.001(2)
C7 0.027(6) 0.012(5) 0.010(5) 0.002(4) -0.006(4) 0.003(5)
C8 0.022(6) 0.012(5) 0.013(5) -0.002(4) 0.009(4) -0.003(5)
C9 0.013(5) 0.013(5) 0.004(5) 0.004(4) -0.002(4) -0.002(4)
C10 0.012(5) 0.010(5) 0.012(5) 0.000(4) -0.003(4) 0.005(4)
C11 0.017(5) 0.007(5) 0.020(5) -0.009(4) 0.003(4) -0.002(4)
C12 0.021(6) 0.002(5) 0.024(6) -0.003(4) 0.001(5) -0.002(4)
C13 0.021(5) 0.009(5) 0.022(6) 0.003(5) -0.002(5) 0.007(5)
C14 0.013(5) 0.013(5) 0.018(5) 0.001(4) -0.001(4) -0.001(4)
C15 0.020(6) 0.008(5) 0.011(5) 0.002(4) 0.003(4) 0.000(4)
C16 0.013(5) 0.011(4) 0.009(4) 0.002(4) -0.002(4) 0.006(4)
C17 0.015(5) 0.014(5) 0.008(5) -0.001(4) -0.002(4) 0.004(4)
C18 0.022(6) 0.013(5) 0.017(6) -0.002(4) 0.001(5) 0.006(4)
C19 0.009(5) 0.015(5) 0.023(6) 0.006(4) 0.004(4) 0.006(4)
C20 0.016(5) 0.010(5) 0.013(5) -0.002(4) 0.000(4) 0.000(4)
C21 0.014(5) 0.013(5) 0.010(5) -0.002(4) -0.002(4) 0.003(4)
C22 0.020(5) 0.007(4) 0.008(5) 0.002(4) -0.004(4) -0.003(4)
C23 0.026(6) 0.016(6) 0.017(6) -0.007(5) 0.003(5) -0.005(5)
C24 0.031(7) 0.020(6) 0.012(5) 0.002(5) 0.004(5) -0.006(5)
C25 0.039(7) 0.022(6) 0.013(5) 0.010(5) -0.008(5) -0.015(6)
C26 0.027(6) 0.020(6) 0.019(6) 0.005(5) -0.008(5) 0.000(5)
C27 0.018(6) 0.014(5) 0.024(6) 0.003(5) -0.004(4) -0.001(5)
C29 0.017(2) 0.017(2) 0.016(2) -0.001(2) -0.0026(19) 0.002(2)
C30 0.017(2) 0.017(2) 0.016(2) -0.001(2) -0.0025(19) 0.002(2)
C31 0.017(2) 0.017(2) 0.016(2) -0.001(2) -0.0025(19) 0.003(2)
C32 0.018(2) 0.017(2) 0.016(2) -0.001(2) -0.0027(19) 0.002(2)
C33 0.017(2) 0.017(2) 0.016(2) -0.001(2) -0.0027(19) 0.002(2)
C34 0.017(2) 0.017(2) 0.016(2) -0.001(2) -0.0026(19) 0.002(2)
C1S 0.048(9) 0.034(8) 0.020(7) -0.003(6) -0.007(6) 0.008(7)
Cl1S 0.0359(19) 0.058(3) 0.039(2) -0.0087(19) -0.0083(15) 0.0134(18)
Cl2S 0.078(3) 0.0295(17) 0.0221(16) -0.0008(15) -0.0076(17) 0.0039(19)
P1 0.0117(12) 0.0069(11) 0.0059(11) -0.0013(10) -0.0003(9) -0.0001(10)
P2 0.0128(12) 0.0082(11) 0.0069(12) -0.0013(10) -0.0006(9) -0.0001(10)
W1 0.0103(2) 0.0092(2) 0.0073(2) -0.00075(16) -0.00147(13) 0.00014(17)

loop_
_atom_type_symbol
_atom_type_description
_atom_type_scat_dispersion_real
_atom_type_scat_dispersion_imag
_atom_type_scat_source
C C 0.0033 0.0016 'International Tables Vol C Tables 4.2.6.8 and 6.1.1.4'
H H 0.0000 0.0000 'International Tables Vol C Tables 4.2.6.8 and 6.1.1.4'
P P 0.1023 0.0942 'International Tables Vol C Tables 4.2.6.8 and 6.1.1.4'
Br Br -0.2901 2.4595 'International Tables Vol C Tables 4.2.6.8 and 6.1.1.4'
W W -0.8490 6.8722 'International Tables Vol C Tables 4.2.6.8 and 6.1.1.4'
Cl Cl 0.1484 0.1585 'International Tables Vol C Tables 4.2.6.8 and 6.1.1.4'

loop_
_geom_angle_atom_site_label_1
_geom_angle_atom_site_label_2
_geom_angle_atom_site_label_3
_geom_angle
_geom_angle_site_symmetry_1
_geom_angle_site_symmetry_3
_geom_angle_publ_flag
C2 C1 C7 129.7(11) . . ?
C2 C1 W1 72.7(7) . . ?
C7 C1 W1 73.1(6) . . ?
C2 C1 H1 115.1 . . ?
C7 C1 H1 115.1 . . ?
W1 C1 H1 133.8 . . ?
C1 C2 C3 128.8(11) . . ?
C1 C2 W1 71.5(7) . . ?
C3 C2 W1 72.7(6) . . ?
C1 C2 H2 115.6 . . ?
C3 C2 H2 115.6 . . ?
W1 C2 H2 135.3 . . ?
C4 C3 C2 126.7(11) . . ?
C4 C3 W1 71.1(7) . . ?
C2 C3 W1 71.1(6) . . ?
C4 C3 H3 116.6 . . ?
C2 C3 H3 116.6 . . ?
W1 C3 H3 136.2 . . ?
C3 C4 C5 130.5(12) . . ?
C3 C4 W1 73.4(7) . . ?
C5 C4 W1 72.9(7) . . ?
C3 C4 H4 114.8 . . ?
C5 C4 H4 114.8 . . ?
W1 C4 H4 133.7 . . ?
C6 C5 C4 128.0(11) . . ?
C6 C5 W1 71.0(7) . . ?
C4 C5 W1 71.2(6) . . ?
C6 C5 H5 116.0 . . ?
C4 C5 H5 116.0 . . ?
W1 C5 H5 137.6 . . ?
C5 C6 C7 128.7(11) . . ?
C5 C6 W1 73.3(7) . . ?
C7 C6 W1 72.9(6) . . ?
C5 C6 H6 115.4 . . ?
C7 C6 H6 115.8 . . ?
W1 C6 H6 132.3 . . ?
C1 C7 C6 127.3(11) . . ?
C1 C7 W1 71.0(6) . . ?
C6 C7 W1 70.8(6) . . ?
C1 C7 H7 116.3 . . ?
C6 C7 H7 116.3 . . ?
W1 C7 H7 137.5 . . ?
C9 C8 P2 111.5(7) . . ?
C9 C8 H8A 109.3 . . ?
P2 C8 H8A 109.3 . . ?
C9 C8 H8B 109.3 . . ?
P2 C8 H8B 109.3 . . ?
H8A C8 H8B 108.0 . . ?
C8 C9 P1 111.6(7) . . ?
C8 C9 H9A 109.3 . . ?
P1 C9 H9A 109.3 . . ?
C8 C9 H9B 109.3 . . ?
P1 C9 H9B 109.3 . . ?
H9A C9 H9B 108.0 . . ?
C15 C10 C11 117.8(9) . . ?
C15 C10 P1 119.6(8) . . ?
C11 C10 P1 122.4(8) . . ?
C12 C11 C10 121.1(10) . . ?
C12 C11 H11 119.4 . . ?
C10 C11 H11 119.4 . . ?
C11 C12 C13 120.2(10) . . ?
C11 C12 H12 119.9 . . ?
C13 C12 H12 119.9 . . ?
C12 C13 C14 120.1(10) . . ?
C12 C13 H13 120.0 . . ?
C14 C13 H13 120.0 . . ?
C15 C14 C13 120.0(10) . . ?
C15 C14 H14 120.0 . . ?
C13 C14 H14 120.0 . . ?
C14 C15 C10 120.9(10) . . ?
C14 C15 H15 119.6 . . ?
C10 C15 H15 119.6 . . ?
C21 C16 C17 118.3(10) . . ?
C21 C16 P1 121.5(8) . . ?
C17 C16 P1 120.2(8) . . ?
C18 C17 C16 121.0(10) . . ?
C18 C17 H17 119.5 . . ?
C16 C17 H17 119.5 . . ?
C19 C18 C17 119.6(11) . . ?
C19 C18 H18 120.2 . . ?
C17 C18 H18 120.2 . . ?
C18 C19 C20 120.4(11) . . ?
C18 C19 H19 119.8 . . ?
C20 C19 H19 119.8 . . ?
C21 C20 C19 119.5(10) . . ?
C21 C20 H20 120.2 . . ?
C19 C20 H20 120.2 . . ?
C20 C21 C16 121.1(10) . . ?
C20 C21 H21 119.4 . . ?
C16 C21 H21 119.4 . . ?
C23 C22 C27 117.7(10) . . ?
C23 C22 P2 125.2(8) . . ?
C27 C22 P2 117.0(8) . . ?
C24 C23 C22 120.6(11) . . ?
C24 C23 H23 119.7 . . ?
C22 C23 H23 119.7 . . ?
C25 C24 C23 121.6(12) . . ?
C25 C24 H24 119.2 . . ?
C23 C24 H24 119.2 . . ?
C24 C25 C26 120.0(11) . . ?
C24 C25 H25 120.0 . . ?
C26 C25 H25 120.0 . . ?
C25 C26 C27 119.0(11) . . ?
C25 C26 H26 120.5 . . ?
C27 C26 H26 120.5 . . ?
C26 C27 C22 121.0(11) . . ?
C26 C27 H27 119.5 . . ?
C22 C27 H27 119.5 . . ?
C34 C29 C30 120.2(10) . . ?
C34 C29 H29 119.9 . . ?
C30 C29 H29 119.9 . . ?
C31 C30 C29 120.3(11) . . ?
C31 C30 H30 119.9 . . ?
C29 C30 H30 119.9 . . ?
C32 C31 C30 120.3(11) . . ?
C32 C31 H31 119.9 . . ?
C30 C31 H31 119.9 . . ?
C31 C32 C33 120.2(11) . . ?
C31 C32 H32 119.9 . . ?
C33 C32 H32 119.9 . . ?
C32 C33 C34 119.3(11) . . ?
C32 C33 H33 120.3 . . ?
C34 C33 H33 120.3 . . ?
C29 C34 C33 119.5(11) . . ?
C29 C34 P2 118.9(9) . . ?
C33 C34 P2 121.5(9) . . ?
Cl1S C1S Cl2S 112.4(8) . . ?
Cl1S C1S H1S1 109.1 . . ?
Cl2S C1S H1S1 109.1 . . ?
Cl1S C1S H1S2 109.1 . . ?
Cl2S C1S H1S2 109.1 . . ?
H1S1 C1S H1S2 107.8 . . ?
C10 P1 C16 100.5(5) . . ?
C10 P1 C9 106.1(5) . . ?
C16 P1 C9 101.3(4) . . ?
C10 P1 W1 114.5(3) . . ?
C16 P1 W1 122.1(4) . . ?
C9 P1 W1 110.5(3) . . ?
C22 P2 C34 101.6(5) . . ?
C22 P2 C8 99.0(5) . . ?
C34 P2 C8 105.6(5) . . ?
C22 P2 W1 120.0(3) . . ?
C34 P2 W1 116.0(4) . . ?
C8 P2 W1 112.4(4) . . ?
C1 W1 C6 67.9(4) . . ?
C1 W1 C4 87.2(4) . . ?
C6 W1 C4 67.4(4) . . ?
C1 W1 C2 35.8(4) . . ?
C6 W1 C2 88.0(4) . . ?
C4 W1 C2 67.1(4) . . ?
C1 W1 C7 35.9(4) . . ?
C6 W1 C7 36.3(4) . . ?
C4 W1 C7 87.4(4) . . ?
C2 W1 C7 67.3(4) . . ?
C1 W1 C5 87.3(4) . . ?
C6 W1 C5 35.7(4) . . ?
C4 W1 C5 35.8(4) . . ?
C2 W1 C5 87.3(4) . . ?
C7 W1 C5 67.2(4) . . ?
C1 W1 C3 67.6(4) . . ?
C6 W1 C3 88.0(4) . . ?
C4 W1 C3 35.5(4) . . ?
C2 W1 C3 36.2(4) . . ?
C7 W1 C3 87.8(4) . . ?
C5 W1 C3 67.1(4) . . ?
C1 W1 P2 120.6(3) . . ?
C6 W1 P2 87.3(3) . . ?
C4 W1 P2 132.6(3) . . ?
C2 W1 P2 154.7(3) . . ?
C7 W1 P2 95.0(3) . . ?
C5 W1 P2 102.9(3) . . ?
C3 W1 P2 167.7(3) . . ?
C1 W1 P1 90.2(3) . . ?
C6 W1 P1 143.1(3) . . ?
C4 W1 P1 143.7(3) . . ?
C2 W1 P1 90.5(3) . . ?
C7 W1 P1 110.8(3) . . ?
C5 W1 P1 177.5(3) . . ?
C3 W1 P1 111.6(3) . . ?
P2 W1 P1 78.60(9) . . ?
C1 W1 Br1 152.9(3) . . ?
C6 W1 Br1 129.2(3) . . ?
C4 W1 Br1 82.8(3) . . ?
C2 W1 Br1 117.8(3) . . ?
C7 W1 Br1 165.4(3) . . ?
C5 W1 Br1 98.7(3) . . ?
C3 W1 Br1 90.3(3) . . ?
P2 W1 Br1 83.92(9) . . ?
P1 W1 Br1 83.31(9) . . ?

loop_
_geom_bond_atom_site_label_1
_geom_bond_atom_site_label_2
_geom_bond_distance
_geom_bond_site_symmetry_2
_geom_bond_publ_flag
Br1 W1 2.505(3) . ?
C1 C2 1.405(17) . ?
C1 C7 1.414(16) . ?
C1 W1 2.280(11) . ?
C1 H1 0.9500 . ?
C2 C3 1.433(16) . ?
C2 W1 2.296(11) . ?
C2 H2 0.9500 . ?
C3 C4 1.403(16) . ?
C3 W1 2.317(11) . ?
C3 H3 0.9500 . ?
C4 C5 1.415(17) . ?
C4 W1 2.288(11) . ?
C4 H4 0.9500 . ?
C5 C6 1.407(18) . ?
C5 W1 2.310(11) . ?
C5 H5 0.9500 . ?
C6 C7 1.429(16) . ?
C6 W1 2.281(11) . ?
C6 H6 0.9298 . ?
C7 W1 2.308(10) . ?
C7 H7 0.9500 . ?
C8 C9 1.504(14) . ?
C8 P2 1.862(11) . ?
C8 H8A 0.9900 . ?
C8 H8B 0.9900 . ?
C9 P1 1.840(10) . ?
C9 H9A 0.9900 . ?
C9 H9B 0.9900 . ?
C10 C15 1.404(14) . ?
C10 C11 1.405(14) . ?
C10 P1 1.825(10) . ?
C11 C12 1.372(15) . ?
C11 H11 0.9500 . ?
C12 C13 1.375(16) . ?
C12 H12 0.9500 . ?
C13 C14 1.395(15) . ?
C13 H13 0.9500 . ?
C14 C15 1.373(15) . ?
C14 H14 0.9500 . ?
C15 H15 0.9500 . ?
C16 C21 1.397(15) . ?
C16 C17 1.399(14) . ?
C16 P1 1.831(11) . ?
C17 C18 1.393(16) . ?
C17 H17 0.9500 . ?
C18 C19 1.380(16) . ?
C18 H18 0.9500 . ?
C19 C20 1.399(16) . ?
C19 H19 0.9500 . ?
C20 C21 1.383(15) . ?
C20 H20 0.9500 . ?
C21 H21 0.9500 . ?
C22 C23 1.398(16) . ?
C22 C27 1.412(15) . ?
C22 P2 1.827(10) . ?
C23 C24 1.386(16) . ?
C23 H23 0.9500 . ?
C24 C25 1.359(18) . ?
C24 H24 0.9500 . ?
C25 C26 1.401(18) . ?
C25 H25 0.9500 . ?
C26 C27 1.405(16) . ?
C26 H26 0.9500 . ?
C27 H27 0.9500 . ?
C29 C34 1.369(16) . ?
C29 C30 1.395(15) . ?
C29 H29 0.9500 . ?
C30 C31 1.370(15) . ?
C30 H30 0.9500 . ?
C31 C32 1.369(16) . ?
C31 H31 0.9500 . ?
C32 C33 1.396(15) . ?
C32 H32 0.9500 . ?
C33 C34 1.403(15) . ?
C33 H33 0.9500 . ?
C34 P2 1.839(12) . ?
C1S Cl1S 1.739(15) . ?
C1S Cl2S 1.762(14) . ?
C1S H1S1 0.9900 . ?
C1S H1S2 0.9900 . ?
P1 W1 2.469(3) . ?
P2 W1 2.462(3) . ?

loop_
_geom_torsion_atom_site_label_1
_geom_torsion_atom_site_label_2
_geom_torsion_atom_site_label_3
_geom_torsion_atom_site_label_4
_geom_torsion
_geom_torsion_site_symmetry_1
_geom_torsion_site_symmetry_2
_geom_torsion_site_symmetry_3
_geom_torsion_site_symmetry_4
_geom_torsion_publ_flag
C7 C1 C2 C3 1.2(19) . . . . ?
W1 C1 C2 C3 -47.9(11) . . . . ?
C7 C1 C2 W1 49.1(11) . . . . ?
C1 C2 C3 C4 0.5(19) . . . . ?
W1 C2 C3 C4 -47.0(11) . . . . ?
C1 C2 C3 W1 47.5(11) . . . . ?
C2 C3 C4 C5 -1.9(19) . . . . ?
W1 C3 C4 C5 -48.9(11) . . . . ?
C2 C3 C4 W1 47.0(10) . . . . ?
C3 C4 C5 C6 4(2) . . . . ?
W1 C4 C5 C6 -45.4(11) . . . . ?
C3 C4 C5 W1 49.1(11) . . . . ?
C4 C5 C6 C7 -5(2) . . . . ?
W1 C5 C6 C7 -50.6(11) . . . . ?
C4 C5 C6 W1 45.5(11) . . . . ?
C2 C1 C7 C6 -3.4(19) . . . . ?
W1 C1 C7 C6 45.6(10) . . . . ?
C2 C1 C7 W1 -49.0(11) . . . . ?
C5 C6 C7 C1 5.1(19) . . . . ?
W1 C6 C7 C1 -45.6(10) . . . . ?
C5 C6 C7 W1 50.8(11) . . . . ?
P2 C8 C9 P1 -42.4(9) . . . . ?
C15 C10 C11 C12 -3.5(16) . . . . ?
P1 C10 C11 C12 170.8(9) . . . . ?
C10 C11 C12 C13 2.8(17) . . . . ?
C11 C12 C13 C14 -1.0(18) . . . . ?
C12 C13 C14 C15 0.0(18) . . . . ?
C13 C14 C15 C10 -0.8(17) . . . . ?
C11 C10 C15 C14 2.5(16) . . . . ?
P1 C10 C15 C14 -171.9(8) . . . . ?
C21 C16 C17 C18 0.6(15) . . . . ?
P1 C16 C17 C18 179.2(8) . . . . ?
C16 C17 C18 C19 0.6(16) . . . . ?
C17 C18 C19 C20 -2.1(16) . . . . ?
C18 C19 C20 C21 2.4(16) . . . . ?
C19 C20 C21 C16 -1.1(16) . . . . ?
C17 C16 C21 C20 -0.3(15) . . . . ?
P1 C16 C21 C20 -178.9(8) . . . . ?
C27 C22 C23 C24 -2.8(16) . . . . ?
P2 C22 C23 C24 -178.9(9) . . . . ?
C22 C23 C24 C25 3.7(18) . . . . ?
C23 C24 C25 C26 -1.8(19) . . . . ?
C24 C25 C26 C27 -0.9(18) . . . . ?
C25 C26 C27 C22 1.7(17) . . . . ?
C23 C22 C27 C26 0.1(16) . . . . ?
P2 C22 C27 C26 176.6(9) . . . . ?
C34 C29 C30 C31 1.5(18) . . . . ?
C29 C30 C31 C32 1.6(18) . . . . ?
C30 C31 C32 C33 -1.0(18) . . . . ?
C31 C32 C33 C34 -2.5(18) . . . . ?
C30 C29 C34 C33 -5.1(18) . . . . ?
C30 C29 C34 P2 178.0(9) . . . . ?
C32 C33 C34 C29 5.5(17) . . . . ?
C32 C33 C34 P2 -177.6(9) . . . . ?
C15 C10 P1 C16 -47.4(9) . . . . ?
C11 C10 P1 C16 138.4(9) . . . . ?
C15 C10 P1 C9 -152.6(8) . . . . ?
C11 C10 P1 C9 33.2(10) . . . . ?
C15 C10 P1 W1 85.3(9) . . . . ?
C11 C10 P1 W1 -88.9(9) . . . . ?
C21 C16 P1 C10 112.1(9) . . . . ?
C17 C16 P1 C10 -66.5(9) . . . . ?
C21 C16 P1 C9 -139.0(9) . . . . ?
C17 C16 P1 C9 42.5(9) . . . . ?
C21 C16 P1 W1 -15.8(10) . . . . ?
C17 C16 P1 W1 165.6(7) . . . . ?
C8 C9 P1 C10 -84.0(8) . . . . ?
C8 C9 P1 C16 171.4(7) . . . . ?
C8 C9 P1 W1 40.6(8) . . . . ?
C23 C22 P2 C34 5.6(11) . . . . ?
C27 C22 P2 C34 -170.6(8) . . . . ?
C23 C22 P2 C8 113.7(10) . . . . ?
C27 C22 P2 C8 -62.4(9) . . . . ?
C23 C22 P2 W1 -123.8(9) . . . . ?
C27 C22 P2 W1 60.0(9) . . . . ?
C29 C34 P2 C22 -76.6(10) . . . . ?
C33 C34 P2 C22 106.5(10) . . . . ?
C29 C34 P2 C8 -179.6(9) . . . . ?
C33 C34 P2 C8 3.5(11) . . . . ?
C29 C34 P2 W1 55.2(11) . . . . ?
C33 C34 P2 W1 -121.7(9) . . . . ?
C9 C8 P2 C22 154.3(8) . . . . ?
C9 C8 P2 C34 -100.9(8) . . . . ?
C9 C8 P2 W1 26.6(9) . . . . ?
C2 C1 W1 C6 120.0(7) . . . . ?
C7 C1 W1 C6 -22.6(6) . . . . ?
C2 C1 W1 C4 53.2(7) . . . . ?
C7 C1 W1 C4 -89.3(7) . . . . ?
C7 C1 W1 C2 -142.6(10) . . . . ?
C2 C1 W1 C7 142.6(10) . . . . ?
C2 C1 W1 C5 89.1(7) . . . . ?
C7 C1 W1 C5 -53.5(7) . . . . ?
C2 C1 W1 C3 22.8(6) . . . . ?
C7 C1 W1 C3 -119.8(7) . . . . ?
C2 C1 W1 P2 -167.5(5) . . . . ?
C7 C1 W1 P2 50.0(7) . . . . ?
C2 C1 W1 P1 -90.6(6) . . . . ?
C7 C1 W1 P1 126.9(6) . . . . ?
C2 C1 W1 Br1 -14.9(11) . . . . ?
C7 C1 W1 Br1 -157.5(5) . . . . ?
C5 C6 W1 C1 -118.5(8) . . . . ?
C7 C6 W1 C1 22.4(6) . . . . ?
C5 C6 W1 C4 -22.1(7) . . . . ?
C7 C6 W1 C4 118.8(7) . . . . ?
C5 C6 W1 C2 -88.1(7) . . . . ?
C7 C6 W1 C2 52.8(7) . . . . ?
C5 C6 W1 C7 -140.9(10) . . . . ?
C7 C6 W1 C5 140.9(10) . . . . ?
C5 C6 W1 C3 -51.9(7) . . . . ?
C7 C6 W1 C3 89.0(7) . . . . ?
C5 C6 W1 P2 116.8(6) . . . . ?
C7 C6 W1 P2 -102.3(6) . . . . ?
C5 C6 W1 P1 -176.4(5) . . . . ?
C7 C6 W1 P1 -35.5(9) . . . . ?
C5 C6 W1 Br1 36.9(8) . . . . ?
C7 C6 W1 Br1 177.8(5) . . . . ?
C3 C4 W1 C1 -53.9(7) . . . . ?
C5 C4 W1 C1 89.2(7) . . . . ?
C3 C4 W1 C6 -121.1(8) . . . . ?
C5 C4 W1 C6 22.0(7) . . . . ?
C3 C4 W1 C2 -23.4(7) . . . . ?
C5 C4 W1 C2 119.7(8) . . . . ?
C3 C4 W1 C7 -89.8(7) . . . . ?
C5 C4 W1 C7 53.3(7) . . . . ?
C3 C4 W1 C5 -143.1(11) . . . . ?
C5 C4 W1 C3 143.1(11) . . . . ?
C3 C4 W1 P2 175.7(5) . . . . ?
C5 C4 W1 P2 -41.1(8) . . . . ?
C3 C4 W1 P1 32.7(9) . . . . ?
C5 C4 W1 P1 175.9(5) . . . . ?
C3 C4 W1 Br1 100.9(7) . . . . ?
C5 C4 W1 Br1 -116.0(7) . . . . ?
C3 C2 W1 C1 142.7(10) . . . . ?
C1 C2 W1 C6 -53.4(7) . . . . ?
C3 C2 W1 C6 89.3(7) . . . . ?
C1 C2 W1 C4 -119.7(7) . . . . ?
C3 C2 W1 C4 23.0(7) . . . . ?
C1 C2 W1 C7 -22.7(6) . . . . ?
C3 C2 W1 C7 120.0(7) . . . . ?
C1 C2 W1 C5 -89.2(7) . . . . ?
C3 C2 W1 C5 53.6(7) . . . . ?
C1 C2 W1 C3 -142.7(10) . . . . ?
C1 C2 W1 P2 25.9(11) . . . . ?
C3 C2 W1 P2 168.6(6) . . . . ?
C1 C2 W1 P1 89.7(6) . . . . ?
C3 C2 W1 P1 -127.6(6) . . . . ?
C1 C2 W1 Br1 172.4(5) . . . . ?
C3 C2 W1 Br1 -44.9(7) . . . . ?
C6 C7 W1 C1 -143.0(10) . . . . ?
C1 C7 W1 C6 143.0(10) . . . . ?
C1 C7 W1 C4 88.9(7) . . . . ?
C6 C7 W1 C4 -54.1(7) . . . . ?
C1 C7 W1 C2 22.6(6) . . . . ?
C6 C7 W1 C2 -120.4(7) . . . . ?
C1 C7 W1 C5 119.5(7) . . . . ?
C6 C7 W1 C5 -23.5(7) . . . . ?
C1 C7 W1 C3 53.4(7) . . . . ?
C6 C7 W1 C3 -89.6(7) . . . . ?
C1 C7 W1 P2 -138.6(6) . . . . ?
C6 C7 W1 P2 78.4(6) . . . . ?
C1 C7 W1 P1 -58.9(7) . . . . ?
C6 C7 W1 P1 158.1(6) . . . . ?
C1 C7 W1 Br1 136.3(10) . . . . ?
C6 C7 W1 Br1 -6.8(16) . . . . ?
C6 C5 W1 C1 54.6(7) . . . . ?
C4 C5 W1 C1 -89.0(7) . . . . ?
C4 C5 W1 C6 -143.6(10) . . . . ?
C6 C5 W1 C4 143.6(10) . . . . ?
C6 C5 W1 C2 90.4(7) . . . . ?
C4 C5 W1 C2 -53.2(7) . . . . ?
C6 C5 W1 C7 23.9(7) . . . . ?
C4 C5 W1 C7 -119.7(7) . . . . ?
C6 C5 W1 C3 121.4(8) . . . . ?
C4 C5 W1 C3 -22.2(7) . . . . ?
C6 C5 W1 P2 -66.2(7) . . . . ?
C4 C5 W1 P2 150.2(6) . . . . ?
C6 C5 W1 P1 62(7) . . . . ?
C4 C5 W1 P1 -82(7) . . . . ?
C6 C5 W1 Br1 -151.9(6) . . . . ?
C4 C5 W1 Br1 64.5(7) . . . . ?
C4 C3 W1 C1 119.2(8) . . . . ?
C2 C3 W1 C1 -22.5(6) . . . . ?
C4 C3 W1 C6 52.3(7) . . . . ?
C2 C3 W1 C6 -89.4(7) . . . . ?
C2 C3 W1 C4 -141.7(11) . . . . ?
C4 C3 W1 C2 141.7(10) . . . . ?
C4 C3 W1 C7 88.6(7) . . . . ?
C2 C3 W1 C7 -53.1(7) . . . . ?
C4 C3 W1 C5 22.4(7) . . . . ?
C2 C3 W1 C5 -119.3(8) . . . . ?
C4 C3 W1 P2 -14.9(18) . . . . ?
C2 C3 W1 P2 -156.7(11) . . . . ?
C4 C3 W1 P1 -159.9(6) . . . . ?
C2 C3 W1 P1 58.4(7) . . . . ?
C4 C3 W1 Br1 -76.9(7) . . . . ?
C2 C3 W1 Br1 141.3(6) . . . . ?
C22 P2 W1 C1 -34.2(5) . . . . ?
C34 P2 W1 C1 -156.8(5) . . . . ?
C8 P2 W1 C1 81.5(5) . . . . ?
C22 P2 W1 C6 28.1(5) . . . . ?
C34 P2 W1 C6 -94.6(5) . . . . ?
C8 P2 W1 C6 143.7(5) . . . . ?
C22 P2 W1 C4 83.6(6) . . . . ?
C34 P2 W1 C4 -39.0(6) . . . . ?
C8 P2 W1 C4 -160.7(6) . . . . ?
C22 P2 W1 C2 -51.5(8) . . . . ?
C34 P2 W1 C2 -174.1(8) . . . . ?
C8 P2 W1 C2 64.2(8) . . . . ?
C22 P2 W1 C7 -7.4(5) . . . . ?
C34 P2 W1 C7 -130.1(5) . . . . ?
C8 P2 W1 C7 108.3(5) . . . . ?
C22 P2 W1 C5 60.3(5) . . . . ?
C34 P2 W1 C5 -62.3(5) . . . . ?
C8 P2 W1 C5 176.0(5) . . . . ?
C22 P2 W1 C3 95.3(14) . . . . ?
C34 P2 W1 C3 -27.3(15) . . . . ?
C8 P2 W1 C3 -149.0(14) . . . . ?
C22 P2 W1 P1 -117.7(4) . . . . ?
C34 P2 W1 P1 119.7(4) . . . . ?
C8 P2 W1 P1 -2.0(4) . . . . ?
C22 P2 W1 Br1 158.0(4) . . . . ?
C34 P2 W1 Br1 35.3(4) . . . . ?
C8 P2 W1 Br1 -86.3(4) . . . . ?
C10 P1 W1 C1 -19.5(5) . . . . ?
C16 P1 W1 C1 102.0(5) . . . . ?
C9 P1 W1 C1 -139.2(5) . . . . ?
C10 P1 W1 C6 32.2(6) . . . . ?
C16 P1 W1 C6 153.7(6) . . . . ?
C9 P1 W1 C6 -87.5(6) . . . . ?
C10 P1 W1 C4 -105.2(6) . . . . ?
C16 P1 W1 C4 16.3(7) . . . . ?
C9 P1 W1 C4 135.1(6) . . . . ?
C10 P1 W1 C2 -55.2(5) . . . . ?
C16 P1 W1 C2 66.3(5) . . . . ?
C9 P1 W1 C2 -175.0(5) . . . . ?
C10 P1 W1 C7 10.6(5) . . . . ?
C16 P1 W1 C7 132.1(5) . . . . ?
C9 P1 W1 C7 -109.1(5) . . . . ?
C10 P1 W1 C5 -27(7) . . . . ?
C16 P1 W1 C5 95(7) . . . . ?
C9 P1 W1 C5 -146(7) . . . . ?
C10 P1 W1 C3 -85.4(5) . . . . ?
C16 P1 W1 C3 36.1(5) . . . . ?
C9 P1 W1 C3 154.8(5) . . . . ?
C10 P1 W1 P2 101.7(4) . . . . ?
C16 P1 W1 P2 -136.8(4) . . . . ?
C9 P1 W1 P2 -18.0(4) . . . . ?
C10 P1 W1 Br1 -173.1(4) . . . . ?
C16 P1 W1 Br1 -51.6(4) . . . . ?
C9 P1 W1 Br1 67.1(4) . . . . ?
